data_7032854
loop_
_publ_author_name
'Saberov, Vagiz Sh'
'Evans, Daniel A.'
'Korotkikh, Nikolai I.'
'Cowley, Alan H.'
'Pekhtereva, Tatyana M.'
'Popov, Anatolii F.'
'Shvaika, Oles P.'

_publ_section_title
;
 Exceptionally efficient catalytic hydrodechlorination of persistent
 organic pollutants: application of new sterically shielded palladium
 carbene complexes.
;
_journal_issue 48
_journal_name_full 'Dalton transactions (Cambridge, England : 2003)'
_journal_page_first 18117
_journal_page_last 18122
_journal_paper_doi 10.1039/c4dt02908a
_journal_volume 43
_journal_year 2014
_chemical_formula_moiety 'C71 H60 N2, 2 (C6 H6)'
_chemical_formula_sum 'C83 H72 N2'
_chemical_formula_weight 1097.43
_chemical_name_systematic
;
 ?
;
_space_group_IT_number 14
_symmetry_cell_setting monoclinic
_symmetry_space_group_name_Hall '-P 2ybc'
_symmetry_space_group_name_H-M 'P 1 21/c 1'
_atom_sites_solution_hydrogens geom
_atom_sites_solution_primary direct
_atom_sites_solution_secondary difmap
_audit_creation_method SHELXL-97
_cell_angle_alpha 90.00
_cell_angle_beta 95.975(3)
_cell_angle_gamma 90.00
_cell_formula_units_Z 4
_cell_length_a 20.0820(11)
_cell_length_b 12.4790(7)
_cell_length_c 25.4950(12)
_cell_measurement_reflns_used 9890
_cell_measurement_temperature 133(2)
_cell_measurement_theta_max 26.34
_cell_measurement_theta_min 2.29
_cell_volume 6354.4(6)
_computing_cell_refinement 'Apex II release 2010, Bruker AXS, Inc.'
_computing_data_collection 'Apex II release 2010, Bruker AXS, Inc.'
_computing_data_reduction 'Apex II release 2010, Bruker AXS, Inc.'
_computing_molecular_graphics 'XP SHELXTL/PC, Siemens Analytical'
_computing_publication_material 'XL SHELXTL/PC, Siemens Analytical'
_computing_structure_refinement 'Shelxl-2013, Sheldrick, G. M.'
_computing_structure_solution
;

SUPERFLIP.  Palatinus, L. and Chapuis, G., J. Appl. Cryst. 40, 786-790.
;
_diffrn_ambient_temperature 133(2)
_diffrn_measured_fraction_theta_full 0.999
_diffrn_measured_fraction_theta_max 0.999
_diffrn_measurement_device_type 'Nonius Kappa CCD with Bruker Apex II detector'
_diffrn_measurement_method '\w and \f scans'
_diffrn_radiation_monochromator graphite
_diffrn_radiation_source 'fine-focus sealed tube'
_diffrn_radiation_type MoK\a
_diffrn_radiation_wavelength 0.71073
_diffrn_reflns_av_R_equivalents 0.0735
_diffrn_reflns_av_sigmaI/netI 0.0380
_diffrn_reflns_limit_h_max 23
_diffrn_reflns_limit_h_min -23
_diffrn_reflns_limit_k_max 14
_diffrn_reflns_limit_k_min -14
_diffrn_reflns_limit_l_max 30
_diffrn_reflns_limit_l_min -30
_diffrn_reflns_number 128546
_diffrn_reflns_theta_full 25.00
_diffrn_reflns_theta_max 25.00
_diffrn_reflns_theta_min 1.02
_exptl_absorpt_coefficient_mu 0.065
_exptl_absorpt_correction_T_max 1.0
_exptl_absorpt_correction_T_min 0.852
_exptl_absorpt_correction_type multi-scan
_exptl_absorpt_process_details
;
Sadabs 
;
_exptl_crystal_colour Colorless
_exptl_crystal_density_diffrn 1.147
_exptl_crystal_density_method 'not measured'
_exptl_crystal_description Chunk
_exptl_crystal_F_000 2336
_exptl_crystal_size_max 0.37
_exptl_crystal_size_mid 0.24
_exptl_crystal_size_min 0.22
_refine_diff_density_max 0.633
_refine_diff_density_min -0.324
_refine_diff_density_rms 0.053
_refine_ls_extinction_method none
_refine_ls_goodness_of_fit_ref 1.039
_refine_ls_hydrogen_treatment mixed
_refine_ls_matrix_type full
_refine_ls_number_parameters 832
_refine_ls_number_reflns 11173
_refine_ls_number_restraints 732
_refine_ls_restrained_S_all 1.119
_refine_ls_R_factor_all 0.1128
_refine_ls_R_factor_gt 0.0668
_refine_ls_shift/su_max 0.027
_refine_ls_shift/su_mean 0.001
_refine_ls_structure_factor_coef Fsqd
_refine_ls_weighting_details 'calc w=1/[\s^2^(Fo^2^)+(0.0694P)^2^+9.8996P] where P=(Fo^2^+2Fc^2^)/3'
_refine_ls_weighting_scheme calc
_refine_ls_wR_factor_gt 0.1550
_refine_ls_wR_factor_ref 0.2097
_reflns_number_gt 7306
_reflns_number_total 11173
_reflns_threshold_expression >2sigma(I)
_cod_data_source_file c4dt02908a2.cif
_cod_data_source_block shelxl
_cod_depositor_comments
;
The following automatic conversions were performed:

'_symmetry_cell_setting' value 'Monoclinic' changed to 'monoclinic'
according to
/usr/data/users/saulius/crontab/automatic-downloads/rss-feeds/RSC/lib/dictionaries/cif_core.dic
dictionary named 'cif_core.dic' version 2.4.2 from
2011-04-26.

'_exptl_absorpt_correction_type' value 'Multi-scan'
changed to 'multi-scan' according to
/usr/data/users/saulius/crontab/automatic-downloads/rss-feeds/RSC/lib/dictionaries/cif_core.dic
dictionary named 'cif_core.dic' version 2.4.2 from 2011-04-26.

Automatic conversion script
Id: cif_fix_values 2827 2014-09-09 07:05:25Z andrius 

 Adding full bibliography for 7032854--7032856.cif.
;
_cod_original_sg_symbol_H-M P21/c
_cod_database_code 7032854

loop_
_symmetry_equiv_pos_as_xyz
'x, y, z'
'-x, y+1/2, -z+1/2'
'-x, -y, -z'
'x, -y-1/2, z-1/2'

loop_
_atom_site_label
_atom_site_type_symbol
_atom_site_fract_x
_atom_site_fract_y
_atom_site_fract_z
_atom_site_U_iso_or_equiv
_atom_site_adp_type
_atom_site_occupancy
_atom_site_symmetry_multiplicity
_atom_site_calc_flag
_atom_site_refinement_flags
_atom_site_disorder_assembly
_atom_site_disorder_group
C1 C 0.23768(14) 0.2948(2) 0.32608(10) 0.0265(6) Uani 1 1 d U . .
C2 C 0.14112(17) 0.2136(3) 0.29056(13) 0.0383(8) Uani 1 1 d U . .
C3 C 0.18295(16) 0.1362(3) 0.30819(13) 0.0371(8) Uani 1 1 d U . .
C9 C 0.15086(15) 0.4636(3) 0.24300(11) 0.0332(7) Uani 1 1 d U . .
C8 C 0.12348(16) 0.5653(3) 0.23516(12) 0.0396(8) Uani 1 1 d U . .
H8 H 0.1265 0.6002 0.2024 0.048 Uiso 1 1 calc R . .
C7 C 0.09188(17) 0.6174(3) 0.27386(12) 0.0405(8) Uani 1 1 d U . .
C6 C 0.09026(17) 0.5672(3) 0.32225(12) 0.0397(8) Uani 1 1 d U . .
H6 H 0.0707 0.6035 0.3496 0.048 Uiso 1 1 calc R . .
C5 C 0.11631(16) 0.4659(3) 0.33186(12) 0.0351(8) Uani 1 1 d U . .
C4 C 0.14642(15) 0.4142(3) 0.29158(11) 0.0305(7) Uani 1 1 d U . .
C10 C 0.18406(16) 0.4068(3) 0.19970(11) 0.0339(7) Uani 1 1 d U . .
H10 H 0.2139 0.3509 0.2177 0.041 Uiso 1 1 calc R . .
C11 C 0.22938(16) 0.4816(3) 0.17244(12) 0.0357(8) Uani 1 1 d U . .
C12 C 0.21159(18) 0.5224(3) 0.12231(12) 0.0397(8) Uani 1 1 d U . .
H12 H 0.1694 0.5041 0.1042 0.048 Uiso 1 1 calc R . .
C13 C 0.2540(2) 0.5891(3) 0.09810(16) 0.0544(10) Uani 1 1 d U . .
H13 H 0.2407 0.6157 0.0637 0.065 Uiso 1 1 calc R . .
C14 C 0.3140(3) 0.6167(3) 0.1230(2) 0.0682(13) Uani 1 1 d U . .
H14 H 0.3430 0.6623 0.1060 0.082 Uiso 1 1 calc R . .
C15 C 0.3334(2) 0.5791(4) 0.1730(2) 0.0727(14) Uani 1 1 d U . .
H15 H 0.3756 0.5990 0.1905 0.087 Uiso 1 1 calc R . .
C16 C 0.29083(19) 0.5112(4) 0.19810(16) 0.0574(11) Uani 1 1 d U . .
H16 H 0.3042 0.4856 0.2327 0.069 Uiso 1 1 calc R . .
C17 C 0.13459(18) 0.3474(3) 0.16048(12) 0.0430(8) Uani 1 1 d U . .
C18 C 0.0672(2) 0.3702(4) 0.15292(14) 0.0624(12) Uani 1 1 d U . .
H18 H 0.0492 0.4243 0.1735 0.075 Uiso 1 1 calc R . .
C19 C 0.0252(3) 0.3147(5) 0.11535(18) 0.0855(17) Uani 1 1 d U . .
H19 H -0.0211 0.3317 0.1103 0.103 Uiso 1 1 calc R . .
C20 C 0.0503(4) 0.2358(5) 0.0858(2) 0.0983(19) Uani 1 1 d U . .
H20 H 0.0212 0.1967 0.0610 0.118 Uiso 1 1 calc R . .
C21 C 0.1180(4) 0.2132(4) 0.0920(2) 0.1005(19) Uani 1 1 d U . .
H21 H 0.1358 0.1600 0.0708 0.121 Uiso 1 1 calc R . .
C22 C 0.1595(3) 0.2682(4) 0.12911(18) 0.0733(13) Uani 1 1 d U . .
H22 H 0.2059 0.2518 0.1335 0.088 Uiso 1 1 calc R . .
C23 C 0.06070(18) 0.7268(3) 0.26428(14) 0.0458(9) Uani 1 1 d U . .
H23A H 0.0453 0.7343 0.2263 0.055 Uiso 1 1 calc R . .
H23B H 0.0210 0.7325 0.2841 0.055 Uiso 1 1 calc R . .
C24 C 0.1079(2) 0.8166(3) 0.28059(17) 0.0624(11) Uani 1 1 d U . .
H24A H 0.1222 0.8112 0.3185 0.094 Uiso 1 1 calc R . .
H24B H 0.0853 0.8853 0.2731 0.094 Uiso 1 1 calc R . .
H24C H 0.1472 0.8119 0.2609 0.094 Uiso 1 1 calc R . .
C25 C 0.11046(18) 0.4090(3) 0.38428(12) 0.0432(9) Uani 1 1 d U . .
H25 H 0.1461 0.3528 0.3877 0.052 Uiso 1 1 calc R . .
C26 C 0.12581(16) 0.4847(3) 0.43073(12) 0.0397(8) Uani 1 1 d U . .
C27 C 0.1904(2) 0.5245(4) 0.44097(16) 0.0706(13) Uani 1 1 d U . .
H27 H 0.2234 0.5032 0.4190 0.085 Uiso 1 1 calc R . .
C28 C 0.2079(2) 0.5939(5) 0.48197(18) 0.0832(16) Uani 1 1 d U . .
H28 H 0.2525 0.6200 0.4879 0.100 Uiso 1 1 calc R . .
C29 C 0.1613(2) 0.6255(4) 0.51416(15) 0.0655(12) Uani 1 1 d U . .
H29 H 0.1734 0.6725 0.5429 0.079 Uiso 1 1 calc R . .
C30 C 0.09693(19) 0.5884(3) 0.50446(14) 0.0537(10) Uani 1 1 d U . .
H30 H 0.0641 0.6109 0.5264 0.064 Uiso 1 1 calc R . .
C31 C 0.07904(17) 0.5189(3) 0.46319(12) 0.0431(9) Uani 1 1 d U . .
H31 H 0.0341 0.4943 0.4571 0.052 Uiso 1 1 calc R . .
C32 C 0.0444(2) 0.3506(3) 0.38363(13) 0.0467(9) Uani 1 1 d U . .
C33 C -0.0161(2) 0.3957(4) 0.36429(13) 0.0539(10) Uani 1 1 d U . .
H33 H -0.0165 0.4661 0.3501 0.065 Uiso 1 1 calc R . .
C34 C -0.0762(3) 0.3409(5) 0.36505(15) 0.0768(15) Uani 1 1 d U . .
H34 H -0.1171 0.3739 0.3516 0.092 Uiso 1 1 calc R . .
C35 C -0.0763(4) 0.2402(5) 0.3850(2) 0.097(2) Uani 1 1 d U . .
H35 H -0.1175 0.2033 0.3860 0.117 Uiso 1 1 calc R . .
C36 C -0.0191(4) 0.1924(4) 0.4030(2) 0.100(2) Uani 1 1 d U . .
H36 H -0.0198 0.1212 0.4161 0.119 Uiso 1 1 calc R . .
C37 C 0.0424(3) 0.2472(4) 0.40281(19) 0.0806(15) Uani 1 1 d U . .
H37 H 0.0828 0.2126 0.4160 0.097 Uiso 1 1 calc R . .
C38 C 0.29974(15) 0.1313(2) 0.35221(11) 0.0266(6) Uani 1 1 d U . .
C39 C 0.34795(15) 0.0997(2) 0.31942(11) 0.0297(7) Uani 1 1 d U . .
C40 C 0.40427(17) 0.0473(3) 0.34211(12) 0.0374(8) Uani 1 1 d U . .
H40 H 0.4377 0.0261 0.3204 0.045 Uiso 1 1 calc R . .
C41 C 0.41361(18) 0.0245(3) 0.39581(13) 0.0440(9) Uani 1 1 d U . .
C42 C 0.36539(18) 0.0578(3) 0.42704(12) 0.0438(9) Uani 1 1 d U . .
H42 H 0.3716 0.0431 0.4638 0.053 Uiso 1 1 calc R . .
C43 C 0.30812(16) 0.1118(3) 0.40656(11) 0.0345(7) Uani 1 1 d U . .
C44 C 0.33733(16) 0.1219(2) 0.26027(11) 0.0310(7) Uani 1 1 d U . .
H44 H 0.3037 0.1810 0.2553 0.037 Uiso 1 1 calc R . .
C45 C 0.30727(15) 0.0272(3) 0.22874(12) 0.0335(7) Uani 1 1 d U . .
C46 C 0.2783(2) 0.0467(4) 0.17799(15) 0.0611(11) Uani 1 1 d U . .
H46 H 0.2766 0.1179 0.1648 0.073 Uiso 1 1 calc R . .
C47 C 0.2520(3) -0.0355(4) 0.14636(19) 0.0845(16) Uani 1 1 d U . .
H47 H 0.2321 -0.0206 0.1117 0.101 Uiso 1 1 calc R . .
C48 C 0.2544(2) -0.1385(4) 0.16462(19) 0.0737(14) Uani 1 1 d U . .
H48 H 0.2365 -0.1952 0.1427 0.088 Uiso 1 1 calc R . .
C49 C 0.2828(2) -0.1595(3) 0.21454(18) 0.0586(11) Uani 1 1 d U . .
H49 H 0.2847 -0.2311 0.2273 0.070 Uiso 1 1 calc R . .
C50 C 0.30891(17) -0.0767(3) 0.24684(14) 0.0429(8) Uani 1 1 d U . .
H50 H 0.3280 -0.0920 0.2817 0.052 Uiso 1 1 calc R . .
C51 C 0.40036(18) 0.1632(3) 0.23868(12) 0.0428(9) Uani 1 1 d U . .
C52 C 0.44752(18) 0.0945(4) 0.22104(15) 0.0571(11) Uani 1 1 d U . .
H52 H 0.4402 0.0193 0.2213 0.069 Uiso 1 1 calc R . .
C53 C 0.5052(2) 0.1350(6) 0.2030(2) 0.0906(17) Uani 1 1 d U . .
H53 H 0.5376 0.0873 0.1914 0.109 Uiso 1 1 calc R . .
C54 C 0.5157(3) 0.2425(7) 0.2017(2) 0.110(2) Uani 1 1 d U . .
H54 H 0.5555 0.2697 0.1896 0.131 Uiso 1 1 calc R . .
C55 C 0.4687(4) 0.3120(6) 0.2178(2) 0.106(2) Uani 1 1 d U . .
H55 H 0.4759 0.3871 0.2162 0.127 Uiso 1 1 calc R . .
C56 C 0.4107(3) 0.2726(4) 0.23659(16) 0.0695(13) Uani 1 1 d U . .
H56 H 0.3784 0.3207 0.2479 0.083 Uiso 1 1 calc R . .
C59 C 0.25627(18) 0.1490(3) 0.44236(12) 0.0444(9) Uani 1 1 d U . .
H59 H 0.2290 0.2055 0.4223 0.053 Uiso 1 1 calc R . .
C60 C 0.29038(19) 0.2040(3) 0.49154(12) 0.0435(9) Uani 1 1 d U . .
C61 C 0.30920(17) 0.1501(3) 0.53771(12) 0.0411(8) Uani 1 1 d U . .
H61 H 0.2984 0.0762 0.5401 0.049 Uiso 1 1 calc R . .
C62 C 0.34328(19) 0.1999(4) 0.58070(14) 0.0544(10) Uani 1 1 d U . .
H62 H 0.3562 0.1601 0.6119 0.065 Uiso 1 1 calc R . .
C63 C 0.3583(3) 0.3046(5) 0.5787(2) 0.0988(19) Uani 1 1 d U . .
H63 H 0.3820 0.3393 0.6081 0.119 Uiso 1 1 calc R . .
C64 C 0.3386(5) 0.3606(5) 0.5332(3) 0.137(3) Uani 1 1 d U . .
H64 H 0.3483 0.4350 0.5317 0.165 Uiso 1 1 calc R . .
C65 C 0.3049(4) 0.3107(4) 0.4896(2) 0.102(2) Uani 1 1 d U . .
H65 H 0.2919 0.3506 0.4585 0.122 Uiso 1 1 calc R . .
C66 C 0.20721(18) 0.0623(4) 0.45506(13) 0.0532(10) Uani 1 1 d U . .
C67 C 0.1573(2) 0.0880(5) 0.48745(14) 0.0717(14) Uani 1 1 d U . .
H67 H 0.1553 0.1580 0.5018 0.086 Uiso 1 1 calc R . .
C68 C 0.1107(2) 0.0112(6) 0.49861(17) 0.0907(18) Uani 1 1 d U . .
H68 H 0.0767 0.0297 0.5202 0.109 Uiso 1 1 calc R . .
C69 C 0.1131(3) -0.0900(6) 0.47909(18) 0.0970(19) Uani 1 1 d U . .
H69 H 0.0815 -0.1422 0.4876 0.116 Uiso 1 1 calc R . .
C70 C 0.1614(3) -0.1163(5) 0.44711(17) 0.0841(16) Uani 1 1 d U . .
H70 H 0.1629 -0.1867 0.4331 0.101 Uiso 1 1 calc R . .
C71 C 0.2083(2) -0.0404(4) 0.43508(15) 0.0647(12) Uani 1 1 d U . .
H71 H 0.2415 -0.0595 0.4128 0.078 Uiso 1 1 calc R . .
C72 C 0.4633(5) 0.3133(7) 0.4089(5) 0.086(2) Uani 0.602(9) 1 d PDU A 1
H72 H 0.4189 0.2867 0.4082 0.103 Uiso 0.602(9) 1 calc PR A 1
C73 C 0.4972(6) 0.3045(7) 0.3658(4) 0.079(2) Uani 0.602(9) 1 d PDU A 1
H73 H 0.4759 0.2714 0.3350 0.095 Uiso 0.602(9) 1 calc PR A 1
C74 C 0.5617(5) 0.3421(6) 0.3653(3) 0.070(2) Uani 0.602(9) 1 d PDU A 1
H74 H 0.5842 0.3356 0.3344 0.084 Uiso 0.602(9) 1 calc PR A 1
C75 C 0.5923(5) 0.3883(8) 0.4091(4) 0.086(2) Uani 0.602(9) 1 d PDU A 1
H75 H 0.6372 0.4132 0.4102 0.103 Uiso 0.602(9) 1 calc PR A 1
C76 C 0.5573(5) 0.3984(8) 0.4519(4) 0.088(2) Uani 0.602(9) 1 d PDU A 1
H76 H 0.5786 0.4338 0.4821 0.106 Uiso 0.602(9) 1 calc PR A 1
C77 C 0.4945(5) 0.3616(8) 0.4541(4) 0.090(2) Uani 0.602(9) 1 d PDU A 1
H77 H 0.4725 0.3683 0.4852 0.108 Uiso 0.602(9) 1 calc PR A 1
C72A C 0.4520(7) 0.3126(13) 0.4338(6) 0.083(3) Uani 0.398(9) 1 d PDU A 2
H72A H 0.4091 0.2985 0.4448 0.100 Uiso 0.398(9) 1 calc PR A 2
C73A C 0.4607(8) 0.3110(13) 0.3807(6) 0.076(3) Uani 0.398(9) 1 d PDU A 2
H73A H 0.4249 0.2888 0.3558 0.091 Uiso 0.398(9) 1 calc PR A 2
C74A C 0.5208(9) 0.3413(13) 0.3635(6) 0.074(3) Uani 0.398(9) 1 d PDU A 2
H74A H 0.5259 0.3454 0.3269 0.089 Uiso 0.398(9) 1 calc PR A 2
C75A C 0.5725(8) 0.3652(15) 0.4003(6) 0.084(3) Uani 0.398(9) 1 d PDU A 2
H75A H 0.6133 0.3920 0.3897 0.101 Uiso 0.398(9) 1 calc PR A 2
C76A C 0.5659(8) 0.3504(14) 0.4537(6) 0.089(3) Uani 0.398(9) 1 d PDU A 2
H76A H 0.6045 0.3516 0.4786 0.107 Uiso 0.398(9) 1 calc PR A 2
C77A C 0.5048(8) 0.3344(15) 0.4703(6) 0.092(3) Uani 0.398(9) 1 d PDU A 2
H77A H 0.4988 0.3382 0.5067 0.110 Uiso 0.398(9) 1 calc PR A 2
C78 C 0.3319(3) 0.5470(4) 0.3600(2) 0.0751(14) Uani 1 1 d U . .
H78 H 0.3301 0.4736 0.3499 0.090 Uiso 1 1 calc R . .
C79 C 0.3808(3) 0.5835(4) 0.3966(2) 0.0859(15) Uani 1 1 d U . .
H79 H 0.4139 0.5356 0.4123 0.103 Uiso 1 1 calc R . .
C80 C 0.3824(3) 0.6884(5) 0.4107(3) 0.1047(19) Uani 1 1 d U . .
H80 H 0.4167 0.7132 0.4363 0.126 Uiso 1 1 calc R . .
C81 C 0.3363(3) 0.7575(4) 0.3890(3) 0.0924(17) Uani 1 1 d U . .
H81 H 0.3385 0.8306 0.3994 0.111 Uiso 1 1 calc R . .
C82 C 0.2875(3) 0.7249(5) 0.3530(2) 0.0797(15) Uani 1 1 d U . .
H82 H 0.2549 0.7744 0.3381 0.096 Uiso 1 1 calc R . .
C83 C 0.2846(3) 0.6194(5) 0.3377(2) 0.0822(15) Uani 1 1 d U . .
H83 H 0.2502 0.5959 0.3118 0.099 Uiso 1 1 calc R . .
N1 N 0.17447(12) 0.3096(2) 0.30149(9) 0.0266(6) Uani 1 1 d U . .
N2 N 0.24100(11) 0.18590(18) 0.32954(8) 0.0236(5) Uani 1 1 d U . .
C57 C 0.4760(2) -0.0328(4) 0.41957(15) 0.0641(13) Uani 1 1 d . . .
H57A H 0.4683 -0.0608 0.4548 0.077 Uiso 1 1 calc R . .
H57B H 0.4850 -0.0946 0.3970 0.077 Uiso 1 1 calc R . .
C58 C 0.5329(2) 0.0360(5) 0.4246(2) 0.098(2) Uani 1 1 d . . .
H58A H 0.5402 0.0648 0.3899 0.146 Uiso 1 1 calc R . .
H58B H 0.5725 -0.0046 0.4389 0.146 Uiso 1 1 calc R . .
H58C H 0.5252 0.0952 0.4485 0.146 Uiso 1 1 calc R . .
H2C H 0.098(2) 0.212(3) 0.2735(15) 0.058(11) Uiso 1 1 d . . .
H3C H 0.1786(17) 0.058(3) 0.3089(13) 0.043(9) Uiso 1 1 d . . .

loop_
_atom_site_aniso_label
_atom_site_aniso_U_11
_atom_site_aniso_U_22
_atom_site_aniso_U_33
_atom_site_aniso_U_23
_atom_site_aniso_U_13
_atom_site_aniso_U_12
C1 0.0259(15) 0.0346(17) 0.0192(14) 0.0022(12) 0.0037(12) 0.0028(13)
C2 0.0265(17) 0.051(2) 0.0358(18) 0.0017(16) -0.0037(14) -0.0064(16)
C3 0.0365(18) 0.0351(19) 0.0389(18) 0.0000(15) 0.0006(14) -0.0080(15)
C9 0.0308(17) 0.0462(19) 0.0234(15) 0.0059(14) 0.0057(13) 0.0111(14)
C8 0.0401(18) 0.055(2) 0.0252(16) 0.0151(15) 0.0106(14) 0.0177(16)
C7 0.0416(19) 0.050(2) 0.0308(17) 0.0135(15) 0.0106(14) 0.0166(16)
C6 0.0422(19) 0.051(2) 0.0283(16) 0.0092(15) 0.0151(14) 0.0201(16)
C5 0.0337(17) 0.047(2) 0.0262(15) 0.0112(14) 0.0105(13) 0.0123(15)
C4 0.0265(15) 0.0421(18) 0.0234(15) 0.0055(13) 0.0043(12) 0.0068(14)
C10 0.0357(17) 0.0462(19) 0.0206(14) 0.0074(13) 0.0065(13) 0.0151(15)
C11 0.0370(18) 0.0445(19) 0.0272(16) -0.0077(14) 0.0117(14) 0.0064(15)
C12 0.054(2) 0.0383(19) 0.0292(16) -0.0031(14) 0.0181(15) 0.0042(16)
C13 0.076(3) 0.041(2) 0.052(2) -0.0062(18) 0.034(2) 0.001(2)
C14 0.078(3) 0.052(3) 0.083(3) -0.015(2) 0.047(3) -0.007(2)
C15 0.046(2) 0.075(3) 0.099(4) -0.040(3) 0.018(2) -0.012(2)
C16 0.046(2) 0.078(3) 0.049(2) -0.019(2) 0.0078(18) 0.003(2)
C17 0.053(2) 0.049(2) 0.0270(17) 0.0134(15) 0.0043(15) -0.0037(17)
C18 0.051(2) 0.107(3) 0.0304(19) 0.004(2) 0.0093(17) -0.013(2)
C19 0.064(3) 0.145(5) 0.046(2) 0.013(3) 0.001(2) -0.037(3)
C20 0.119(5) 0.096(4) 0.075(3) -0.001(3) -0.012(3) -0.057(4)
C21 0.138(5) 0.067(3) 0.090(4) -0.022(3) -0.020(4) -0.006(3)
C22 0.094(3) 0.054(3) 0.068(3) -0.013(2) -0.013(3) 0.011(2)
C23 0.051(2) 0.055(2) 0.0344(18) 0.0138(16) 0.0150(16) 0.0181(18)
C24 0.058(3) 0.064(3) 0.066(3) 0.016(2) 0.012(2) 0.014(2)
C25 0.053(2) 0.053(2) 0.0272(16) 0.0151(15) 0.0211(15) 0.0261(18)
C26 0.0336(18) 0.062(2) 0.0239(16) 0.0175(15) 0.0071(13) 0.0129(16)
C27 0.040(2) 0.129(4) 0.044(2) 0.015(3) 0.0111(18) 0.010(2)
C28 0.042(2) 0.152(5) 0.055(3) 0.017(3) 0.000(2) -0.020(3)
C29 0.062(3) 0.100(3) 0.0324(19) 0.008(2) -0.0024(19) -0.023(2)
C30 0.050(2) 0.081(3) 0.0309(18) -0.0034(18) 0.0108(16) -0.009(2)
C31 0.0391(19) 0.065(2) 0.0265(16) -0.0010(16) 0.0112(14) -0.0022(17)
C32 0.072(3) 0.044(2) 0.0296(17) -0.0015(15) 0.0299(18) 0.0041(19)
C33 0.066(3) 0.071(3) 0.0259(17) -0.0088(17) 0.0124(17) -0.014(2)
C34 0.086(3) 0.112(4) 0.034(2) -0.020(2) 0.015(2) -0.046(3)
C35 0.142(5) 0.101(4) 0.058(3) -0.048(3) 0.054(3) -0.065(4)
C36 0.176(6) 0.055(3) 0.082(4) -0.012(3) 0.084(4) -0.022(4)
C37 0.122(4) 0.059(3) 0.072(3) 0.011(2) 0.062(3) 0.014(3)
C38 0.0327(16) 0.0250(15) 0.0218(14) 0.0017(12) 0.0014(12) 0.0024(13)
C39 0.0377(17) 0.0296(16) 0.0216(14) 0.0000(12) 0.0017(13) 0.0051(14)
C40 0.0448(19) 0.0409(19) 0.0268(16) -0.0031(14) 0.0051(14) 0.0155(15)
C41 0.054(2) 0.047(2) 0.0305(17) 0.0000(15) 0.0001(15) 0.0230(17)
C42 0.058(2) 0.052(2) 0.0214(15) 0.0055(15) 0.0031(15) 0.0212(18)
C43 0.0431(19) 0.0371(18) 0.0231(15) 0.0033(13) 0.0035(13) 0.0103(15)
C44 0.0377(17) 0.0337(17) 0.0223(15) 0.0005(12) 0.0062(13) 0.0084(14)
C45 0.0299(16) 0.0438(19) 0.0272(16) -0.0037(14) 0.0050(13) 0.0088(14)
C46 0.077(3) 0.062(3) 0.040(2) -0.0068(19) -0.0169(19) 0.015(2)
C47 0.100(4) 0.086(4) 0.058(3) -0.028(3) -0.035(3) 0.023(3)
C48 0.061(3) 0.076(3) 0.077(3) -0.041(3) -0.020(2) 0.011(2)
C49 0.053(2) 0.047(2) 0.075(3) -0.018(2) 0.004(2) 0.0030(19)
C50 0.043(2) 0.043(2) 0.0426(19) -0.0049(16) 0.0045(16) 0.0052(16)
C51 0.050(2) 0.055(2) 0.0237(16) 0.0059(15) 0.0023(15) -0.0077(18)
C52 0.040(2) 0.087(3) 0.047(2) 0.016(2) 0.0161(17) 0.006(2)
C53 0.054(3) 0.151(5) 0.071(3) 0.034(3) 0.023(2) -0.002(3)
C54 0.084(4) 0.171(6) 0.074(4) 0.033(4) 0.008(3) -0.060(4)
C55 0.143(5) 0.105(4) 0.069(3) 0.013(3) 0.009(3) -0.069(4)
C56 0.099(3) 0.061(3) 0.050(2) 0.007(2) 0.012(2) -0.026(3)
C59 0.054(2) 0.060(2) 0.0202(15) 0.0069(15) 0.0070(15) 0.0279(18)
C60 0.061(2) 0.045(2) 0.0265(16) 0.0026(15) 0.0175(16) 0.0175(17)
C61 0.0438(19) 0.052(2) 0.0279(17) 0.0046(15) 0.0057(14) -0.0002(17)
C62 0.054(2) 0.077(3) 0.0337(19) -0.0098(19) 0.0124(17) -0.005(2)
C63 0.155(5) 0.089(4) 0.055(3) -0.038(3) 0.023(3) -0.024(4)
C64 0.261(8) 0.056(3) 0.098(4) -0.030(3) 0.029(5) -0.028(4)
C65 0.210(6) 0.042(3) 0.055(3) -0.002(2) 0.021(3) 0.018(3)
C66 0.042(2) 0.098(3) 0.0189(16) 0.0045(19) -0.0009(14) 0.004(2)
C67 0.048(2) 0.138(4) 0.0273(19) -0.013(2) -0.0004(17) 0.005(3)
C68 0.047(3) 0.187(6) 0.039(2) -0.011(3) 0.009(2) -0.024(3)
C69 0.083(4) 0.170(6) 0.039(2) -0.007(3) 0.008(2) -0.048(4)
C70 0.089(3) 0.119(4) 0.045(2) 0.005(3) 0.012(2) -0.035(3)
C71 0.070(3) 0.091(3) 0.034(2) 0.005(2) 0.0109(19) -0.005(2)
C72 0.091(4) 0.077(4) 0.090(5) 0.001(5) 0.008(4) -0.010(4)
C73 0.083(5) 0.070(4) 0.079(4) -0.008(4) -0.009(4) -0.007(4)
C74 0.081(4) 0.063(4) 0.064(4) 0.001(3) 0.001(4) 0.002(4)
C75 0.087(4) 0.085(5) 0.084(4) -0.024(4) 0.008(3) -0.018(4)
C76 0.088(4) 0.096(5) 0.078(4) -0.024(4) 0.001(3) -0.002(4)
C77 0.087(4) 0.094(5) 0.088(4) -0.005(4) 0.013(4) 0.010(4)
C72A 0.086(4) 0.079(5) 0.085(5) -0.006(5) 0.010(4) -0.005(4)
C73A 0.083(5) 0.066(4) 0.078(5) -0.010(5) 0.004(5) -0.008(4)
C74A 0.085(5) 0.064(5) 0.073(4) 0.006(4) 0.006(4) -0.008(5)
C75A 0.086(4) 0.082(5) 0.083(4) -0.012(4) 0.006(4) -0.006(4)
C76A 0.089(4) 0.095(5) 0.083(4) -0.017(5) 0.001(4) -0.009(5)
C77A 0.090(5) 0.100(5) 0.085(5) -0.005(5) 0.005(4) 0.000(5)
C78 0.098(4) 0.061(3) 0.074(3) -0.011(2) 0.050(3) -0.022(3)
C79 0.110(4) 0.068(3) 0.079(3) 0.014(3) 0.008(3) 0.007(3)
C80 0.122(5) 0.073(4) 0.111(4) -0.003(3) -0.028(4) -0.003(3)
C81 0.096(4) 0.058(3) 0.121(4) 0.006(3) -0.001(4) -0.009(3)
C82 0.064(3) 0.088(4) 0.090(4) 0.025(3) 0.019(3) -0.001(3)
C83 0.069(3) 0.115(4) 0.065(3) -0.009(3) 0.019(2) -0.027(3)
N1 0.0245(13) 0.0366(14) 0.0189(12) 0.0044(10) 0.0032(10) 0.0023(11)
N2 0.0260(13) 0.0266(13) 0.0182(11) 0.0010(10) 0.0021(10) 0.0004(10)
C57 0.069(3) 0.084(3) 0.038(2) -0.003(2) 0.0013(19) 0.045(3)
C58 0.053(3) 0.133(5) 0.104(4) 0.058(4) -0.003(3) 0.022(3)

loop_
_atom_type_symbol
_atom_type_description
_atom_type_scat_dispersion_real
_atom_type_scat_dispersion_imag
_atom_type_scat_source
C C 0.0033 0.0016 'International Tables Vol C Tables 4.2.6.8 and 6.1.1.4'
H H 0.0000 0.0000 'International Tables Vol C Tables 4.2.6.8 and 6.1.1.4'
N N 0.0061 0.0033 'International Tables Vol C Tables 4.2.6.8 and 6.1.1.4'

loop_
_geom_angle_atom_site_label_1
_geom_angle_atom_site_label_2
_geom_angle_atom_site_label_3
_geom_angle
N2 C1 N1 101.5(2)
C3 C2 N1 106.6(3)
C3 C2 H2C 132(2)
N1 C2 H2C 121(2)
C2 C3 N2 106.6(3)
C2 C3 H3C 133(2)
N2 C3 H3C 121(2)
C8 C9 C4 118.1(3)
C8 C9 C10 121.1(3)
C4 C9 C10 120.8(3)
C9 C8 C7 121.9(3)
C9 C8 H8 119.0
C7 C8 H8 119.0
C6 C7 C8 118.3(3)
C6 C7 C23 120.3(3)
C8 C7 C23 121.4(3)
C5 C6 C7 121.9(3)
C5 C6 H6 119.0
C7 C6 H6 119.0
C6 C5 C4 118.4(3)
C6 C5 C25 121.2(3)
C4 C5 C25 120.3(3)
C9 C4 C5 121.3(3)
C9 C4 N1 119.9(3)
C5 C4 N1 118.8(3)
C11 C10 C9 112.0(3)
C11 C10 C17 112.2(2)
C9 C10 C17 113.4(3)
C11 C10 H10 106.2
C9 C10 H10 106.2
C17 C10 H10 106.2
C16 C11 C12 117.9(3)
C16 C11 C10 119.6(3)
C12 C11 C10 122.5(3)
C13 C12 C11 121.4(4)
C13 C12 H12 119.3
C11 C12 H12 119.3
C14 C13 C12 120.4(4)
C14 C13 H13 119.8
C12 C13 H13 119.8
C13 C14 C15 120.1(4)
C13 C14 H14 119.9
C15 C14 H14 119.9
C14 C15 C16 120.1(4)
C14 C15 H15 120.0
C16 C15 H15 120.0
C11 C16 C15 120.0(4)
C11 C16 H16 120.0
C15 C16 H16 120.0
C18 C17 C22 118.1(4)
C18 C17 C10 123.7(3)
C22 C17 C10 118.2(3)
C17 C18 C19 120.7(5)
C17 C18 H18 119.7
C19 C18 H18 119.7
C20 C19 C18 120.4(5)
C20 C19 H19 119.8
C18 C19 H19 119.8
C19 C20 C21 119.9(5)
C19 C20 H20 120.1
C21 C20 H20 120.1
C22 C21 C20 119.7(6)
C22 C21 H21 120.1
C20 C21 H21 120.1
C21 C22 C17 121.3(5)
C21 C22 H22 119.4
C17 C22 H22 119.4
C24 C23 C7 113.0(3)
C24 C23 H23A 109.0
C7 C23 H23A 109.0
C24 C23 H23B 109.0
C7 C23 H23B 109.0
H23A C23 H23B 107.8
C23 C24 H24A 109.5
C23 C24 H24B 109.5
H24A C24 H24B 109.5
C23 C24 H24C 109.5
H24A C24 H24C 109.5
H24B C24 H24C 109.5
C32 C25 C26 114.5(3)
C32 C25 C5 111.2(3)
C26 C25 C5 111.4(3)
C32 C25 H25 106.4
C26 C25 H25 106.4
C5 C25 H25 106.4
C31 C26 C27 117.2(4)
C31 C26 C25 124.2(3)
C27 C26 C25 118.6(3)
C28 C27 C26 121.9(4)
C28 C27 H27 119.0
C26 C27 H27 119.0
C29 C28 C27 120.1(4)
C29 C28 H28 120.0
C27 C28 H28 120.0
C28 C29 C30 119.1(4)
C28 C29 H29 120.4
C30 C29 H29 120.4
C29 C30 C31 120.9(4)
C29 C30 H30 119.5
C31 C30 H30 119.5
C26 C31 C30 120.7(3)
C26 C31 H31 119.6
C30 C31 H31 119.6
C37 C32 C33 116.8(4)
C37 C32 C25 120.3(4)
C33 C32 C25 123.0(3)
C32 C33 C34 121.8(4)
C32 C33 H33 119.1
C34 C33 H33 119.1
C35 C34 C33 119.8(6)
C35 C34 H34 120.1
C33 C34 H34 120.1
C36 C35 C34 120.6(6)
C36 C35 H35 119.7
C34 C35 H35 119.7
C35 C36 C37 120.3(5)
C35 C36 H36 119.9
C37 C36 H36 119.9
C32 C37 C36 120.7(5)
C32 C37 H37 119.6
C36 C37 H37 119.6
C43 C38 C39 121.5(3)
C43 C38 N2 119.4(3)
C39 C38 N2 119.0(2)
C40 C39 C38 118.1(3)
C40 C39 C44 121.6(3)
C38 C39 C44 120.3(3)
C39 C40 C41 122.0(3)
C39 C40 H40 119.0
C41 C40 H40 119.0
C42 C41 C40 118.4(3)
C42 C41 C57 120.8(3)
C40 C41 C57 120.8(3)
C41 C42 C43 122.2(3)
C41 C42 H42 118.9
C43 C42 H42 118.9
C42 C43 C38 117.8(3)
C42 C43 C59 120.9(3)
C38 C43 C59 121.3(3)
C45 C44 C51 111.8(2)
C45 C44 C39 112.9(3)
C51 C44 C39 112.5(3)
C45 C44 H44 106.3
C51 C44 H44 106.3
C39 C44 H44 106.3
C50 C45 C46 118.2(3)
C50 C45 C44 124.2(3)
C46 C45 C44 117.6(3)
C47 C46 C45 121.0(4)
C47 C46 H46 119.5
C45 C46 H46 119.5
C48 C47 C46 120.2(4)
C48 C47 H47 119.9
C46 C47 H47 119.9
C49 C48 C47 119.7(4)
C49 C48 H48 120.2
C47 C48 H48 120.2
C48 C49 C50 120.3(4)
C48 C49 H49 119.8
C50 C49 H49 119.8
C45 C50 C49 120.5(4)
C45 C50 H50 119.7
C49 C50 H50 119.7
C56 C51 C52 119.2(4)
C56 C51 C44 118.8(4)
C52 C51 C44 122.0(3)
C53 C52 C51 120.3(5)
C53 C52 H52 119.8
C51 C52 H52 119.8
C54 C53 C52 120.3(6)
C54 C53 H53 119.8
C52 C53 H53 119.8
C53 C54 C55 120.2(5)
C53 C54 H54 119.9
C55 C54 H54 119.9
C54 C55 C56 120.3(6)
C54 C55 H55 119.9
C56 C55 H55 119.9
C51 C56 C55 119.6(5)
C51 C56 H56 120.2
C55 C56 H56 120.2
C66 C59 C43 114.1(3)
C66 C59 C60 112.9(3)
C43 C59 C60 110.6(3)
C66 C59 H59 106.2
C43 C59 H59 106.2
C60 C59 H59 106.2
C65 C60 C61 117.9(4)
C65 C60 C59 119.2(4)
C61 C60 C59 122.9(3)
C60 C61 C62 122.0(4)
C60 C61 H61 119.0
C62 C61 H61 119.0
C63 C62 C61 120.2(4)
C63 C62 H62 119.9
C61 C62 H62 119.9
C62 C63 C64 118.7(5)
C62 C63 H63 120.6
C64 C63 H63 120.6
C63 C64 C65 121.4(5)
C63 C64 H64 119.3
C65 C64 H64 119.3
C60 C65 C64 119.8(5)
C60 C65 H65 120.1
C64 C65 H65 120.1
C71 C66 C67 118.1(4)
C71 C66 C59 123.1(3)
C67 C66 C59 118.8(4)
C68 C67 C66 120.1(5)
C68 C67 H67 120.0
C66 C67 H67 120.0
C69 C68 C67 121.0(5)
C69 C68 H68 119.5
C67 C68 H68 119.5
C68 C69 C70 119.6(5)
C68 C69 H69 120.2
C70 C69 H69 120.2
C69 C70 C71 120.3(6)
C69 C70 H70 119.9
C71 C70 H70 119.9
C66 C71 C70 120.9(4)
C66 C71 H71 119.5
C70 C71 H71 119.5
C73 C72 C77 119.0(10)
C73 C72 H72 120.5
C77 C72 H72 120.5
C72 C73 C74 122.2(9)
C72 C73 H73 118.9
C74 C73 H73 118.9
C75 C74 C73 119.0(9)
C75 C74 H74 120.5
C73 C74 H74 120.5
C74 C75 C76 118.3(9)
C74 C75 H75 120.8
C76 C75 H75 120.8
C77 C76 C75 124.4(9)
C77 C76 H76 117.8
C75 C76 H76 117.8
C76 C77 C72 117.0(10)
C76 C77 H77 121.5
C72 C77 H77 121.5
C77A C72A C73A 120.1(14)
C77A C72A H72A 120.0
C73A C72A H72A 120.0
C74A C73A C72A 120.8(14)
C74A C73A H73A 119.6
C72A C73A H73A 119.6
C75A C74A C73A 118.1(14)
C75A C74A H74A 120.9
C73A C74A H74A 120.9
C74A C75A C76A 120.1(14)
C74A C75A H75A 119.9
C76A C75A H75A 119.9
C77A C76A C75A 120.4(14)
C77A C76A H76A 119.8
C75A C76A H76A 119.8
C76A C77A C72A 118.8(14)
C76A C77A H77A 120.6
C72A C77A H77A 120.6
C79 C78 C83 118.4(5)
C79 C78 H78 120.8
C83 C78 H78 120.8
C80 C79 C78 120.0(6)
C80 C79 H79 120.0
C78 C79 H79 120.0
C81 C80 C79 121.0(6)
C81 C80 H80 119.5
C79 C80 H80 119.5
C82 C81 C80 120.9(6)
C82 C81 H81 119.6
C80 C81 H81 119.6
C81 C82 C83 119.7(5)
C81 C82 H82 120.2
C83 C82 H82 120.2
C82 C83 C78 120.0(5)
C82 C83 H83 120.0
C78 C83 H83 120.0
C1 N1 C2 112.4(3)
C1 N1 C4 122.1(2)
C2 N1 C4 125.4(3)
C1 N2 C3 112.9(3)
C1 N2 C38 122.2(2)
C3 N2 C38 124.9(3)
C58 C57 C41 111.9(4)
C58 C57 H57A 109.2
C41 C57 H57A 109.2
C58 C57 H57B 109.2
C41 C57 H57B 109.2
H57A C57 H57B 107.9
C57 C58 H58A 109.5
C57 C58 H58B 109.5
H58A C58 H58B 109.5
C57 C58 H58C 109.5
H58A C58 H58C 109.5
H58B C58 H58C 109.5

loop_
_geom_bond_atom_site_label_1
_geom_bond_atom_site_label_2
_geom_bond_distance
C1 N2 1.364(4)
C1 N1 1.368(4)
C2 C3 1.327(5)
C2 N1 1.387(4)
C2 H2C 0.94(4)
C3 N2 1.381(4)
C3 H3C 0.98(4)
C9 C8 1.389(5)
C9 C4 1.395(4)
C9 C10 1.522(4)
C8 C7 1.389(4)
C8 H8 0.9500
C7 C6 1.387(4)
C7 C23 1.511(5)
C6 C5 1.380(5)
C6 H6 0.9500
C5 C4 1.402(4)
C5 C25 1.529(4)
C4 N1 1.434(4)
C10 C11 1.521(5)
C10 C17 1.526(5)
C10 H10 1.0000
C11 C16 1.385(5)
C11 C12 1.388(5)
C12 C13 1.381(5)
C12 H12 0.9500
C13 C14 1.347(6)
C13 H13 0.9500
C14 C15 1.376(7)
C14 H14 0.9500
C15 C16 1.404(6)
C15 H15 0.9500
C16 H16 0.9500
C17 C18 1.376(5)
C17 C22 1.397(6)
C18 C19 1.394(6)
C18 H18 0.9500
C19 C20 1.367(8)
C19 H19 0.9500
C20 C21 1.381(8)
C20 H20 0.9500
C21 C22 1.376(7)
C21 H21 0.9500
C22 H22 0.9500
C23 C24 1.499(6)
C23 H23A 0.9900
C23 H23B 0.9900
C24 H24A 0.9800
C24 H24B 0.9800
C24 H24C 0.9800
C25 C32 1.512(5)
C25 C26 1.521(5)
C25 H25 1.0000
C26 C31 1.382(4)
C26 C27 1.387(5)
C27 C28 1.375(7)
C27 H27 0.9500
C28 C29 1.365(6)
C28 H28 0.9500
C29 C30 1.372(5)
C29 H29 0.9500
C30 C31 1.382(5)
C30 H30 0.9500
C31 H31 0.9500
C32 C37 1.381(6)
C32 C33 1.382(6)
C33 C34 1.389(6)
C33 H33 0.9500
C34 C35 1.356(8)
C34 H34 0.9500
C35 C36 1.332(9)
C35 H35 0.9500
C36 C37 1.413(8)
C36 H36 0.9500
C37 H37 0.9500
C38 C43 1.400(4)
C38 C39 1.400(4)
C38 N2 1.431(4)
C39 C40 1.381(4)
C39 C44 1.526(4)
C40 C41 1.392(4)
C40 H40 0.9500
C41 C42 1.380(5)
C41 C57 1.514(5)
C42 C43 1.388(4)
C42 H42 0.9500
C43 C59 1.526(4)
C44 C45 1.519(4)
C44 C51 1.522(5)
C44 H44 1.0000
C45 C50 1.376(5)
C45 C46 1.384(5)
C46 C47 1.376(6)
C46 H46 0.9500
C47 C48 1.366(7)
C47 H47 0.9500
C48 C49 1.364(6)
C48 H48 0.9500
C49 C50 1.390(5)
C49 H49 0.9500
C50 H50 0.9500
C51 C56 1.383(6)
C51 C52 1.387(5)
C52 C53 1.386(6)
C52 H52 0.9500
C53 C54 1.359(9)
C53 H53 0.9500
C54 C55 1.376(9)
C54 H54 0.9500
C55 C56 1.395(8)
C55 H55 0.9500
C56 H56 0.9500
C59 C66 1.521(6)
C59 C60 1.528(5)
C59 H59 1.0000
C60 C65 1.365(6)
C60 C61 1.374(5)
C61 C62 1.379(5)
C61 H61 0.9500
C62 C63 1.342(7)
C62 H62 0.9500
C63 C64 1.376(9)
C63 H63 0.9500
C64 C65 1.388(8)
C64 H64 0.9500
C65 H65 0.9500
C66 C71 1.379(6)
C66 C67 1.400(5)
C67 C68 1.390(7)
C67 H67 0.9500
C68 C69 1.360(8)
C68 H68 0.9500
C69 C70 1.371(7)
C69 H69 0.9500
C70 C71 1.392(6)
C70 H70 0.9500
C71 H71 0.9500
C72 C73 1.357(9)
C72 C77 1.391(13)
C72 H72 0.9500
C73 C74 1.379(13)
C73 H73 0.9500
C74 C75 1.348(8)
C74 H74 0.9500
C75 C76 1.363(11)
C75 H75 0.9500
C76 C77 1.350(8)
C76 H76 0.9500
C77 H77 0.9500
C72A C77A 1.363(15)
C72A C73A 1.384(16)
C72A H72A 0.9500
C73A C74A 1.378(17)
C73A H73A 0.9500
C74A C75A 1.359(16)
C74A H74A 0.9500
C75A C76A 1.393(15)
C75A H75A 0.9500
C76A C77A 1.354(15)
C76A H76A 0.9500
C77A H77A 0.9500
C78 C79 1.363(7)
C78 C83 1.389(7)
C78 H78 0.9500
C79 C80 1.356(7)
C79 H79 0.9500
C80 C81 1.342(8)
C80 H80 0.9500
C81 C82 1.334(7)
C81 H81 0.9500
C82 C83 1.373(7)
C82 H82 0.9500
C83 H83 0.9500
C57 C58 1.425(7)
C57 H57A 0.9900
C57 H57B 0.9900
C58 H58A 0.9800
C58 H58B 0.9800
C58 H58C 0.9800

loop_
_geom_torsion_atom_site_label_1
_geom_torsion_atom_site_label_2
_geom_torsion_atom_site_label_3
_geom_torsion_atom_site_label_4
_geom_torsion
N1 C2 C3 N2 0.0(3)
C4 C9 C8 C7 -0.5(5)
C10 C9 C8 C7 178.8(3)
C9 C8 C7 C6 2.5(5)
C9 C8 C7 C23 -178.3(3)
C8 C7 C6 C5 -2.9(6)
C23 C7 C6 C5 177.9(3)
C7 C6 C5 C4 1.4(5)
C7 C6 C5 C25 -176.4(3)
C8 C9 C4 C5 -1.1(5)
C10 C9 C4 C5 179.6(3)
C8 C9 C4 N1 -179.5(3)
C10 C9 C4 N1 1.2(5)
C6 C5 C4 C9 0.7(5)
C25 C5 C4 C9 178.5(3)
C6 C5 C4 N1 179.1(3)
C25 C5 C4 N1 -3.1(5)
C8 C9 C10 C11 43.8(4)
C4 C9 C10 C11 -136.9(3)
C8 C9 C10 C17 -84.4(4)
C4 C9 C10 C17 94.9(3)
C9 C10 C11 C16 74.5(4)
C17 C10 C11 C16 -156.7(3)
C9 C10 C11 C12 -105.3(3)
C17 C10 C11 C12 23.5(4)
C16 C11 C12 C13 1.0(5)
C10 C11 C12 C13 -179.2(3)
C11 C12 C13 C14 -0.3(5)
C12 C13 C14 C15 -0.4(6)
C13 C14 C15 C16 0.4(6)
C12 C11 C16 C15 -1.0(5)
C10 C11 C16 C15 179.1(3)
C14 C15 C16 C11 0.4(6)
C11 C10 C17 C18 -107.0(4)
C9 C10 C17 C18 21.0(4)
C11 C10 C17 C22 70.5(4)
C9 C10 C17 C22 -161.4(3)
C22 C17 C18 C19 0.6(6)
C10 C17 C18 C19 178.2(4)
C17 C18 C19 C20 0.7(7)
C18 C19 C20 C21 -2.0(8)
C19 C20 C21 C22 1.9(9)
C20 C21 C22 C17 -0.6(8)
C18 C17 C22 C21 -0.7(7)
C10 C17 C22 C21 -178.4(4)
C6 C7 C23 C24 87.6(4)
C8 C7 C23 C24 -91.5(4)
C6 C5 C25 C32 85.4(4)
C4 C5 C25 C32 -92.3(4)
C6 C5 C25 C26 -43.6(4)
C4 C5 C25 C26 138.7(3)
C32 C25 C26 C31 -14.8(5)
C5 C25 C26 C31 112.4(4)
C32 C25 C26 C27 166.7(3)
C5 C25 C26 C27 -66.1(4)
C31 C26 C27 C28 0.9(6)
C25 C26 C27 C28 179.5(4)
C26 C27 C28 C29 0.2(8)
C27 C28 C29 C30 -1.1(7)
C28 C29 C30 C31 0.9(7)
C27 C26 C31 C30 -1.1(5)
C25 C26 C31 C30 -179.6(3)
C29 C30 C31 C26 0.2(6)
C26 C25 C32 C37 -97.8(4)
C5 C25 C32 C37 134.9(3)
C26 C25 C32 C33 82.3(4)
C5 C25 C32 C33 -45.0(4)
C37 C32 C33 C34 1.3(5)
C25 C32 C33 C34 -178.8(3)
C32 C33 C34 C35 -0.3(6)
C33 C34 C35 C36 -1.2(7)
C34 C35 C36 C37 1.5(8)
C33 C32 C37 C36 -0.9(6)
C25 C32 C37 C36 179.2(4)
C35 C36 C37 C32 -0.4(7)
C43 C38 C39 C40 0.7(5)
N2 C38 C39 C40 179.9(3)
C43 C38 C39 C44 179.9(3)
N2 C38 C39 C44 -0.9(4)
C38 C39 C40 C41 0.7(5)
C44 C39 C40 C41 -178.5(3)
C39 C40 C41 C42 -1.3(6)
C39 C40 C41 C57 -179.8(4)
C40 C41 C42 C43 0.6(6)
C57 C41 C42 C43 179.1(4)
C41 C42 C43 C38 0.8(5)
C41 C42 C43 C59 -179.1(4)
C39 C38 C43 C42 -1.4(5)
N2 C38 C43 C42 179.4(3)
C39 C38 C43 C59 178.4(3)
N2 C38 C43 C59 -0.8(5)
C40 C39 C44 C45 83.6(4)
C38 C39 C44 C45 -95.6(3)
C40 C39 C44 C51 -44.2(4)
C38 C39 C44 C51 136.7(3)
C51 C44 C45 C50 108.2(3)
C39 C44 C45 C50 -19.9(4)
C51 C44 C45 C46 -69.7(4)
C39 C44 C45 C46 162.3(3)
C50 C45 C46 C47 -0.2(6)
C44 C45 C46 C47 177.8(4)
C45 C46 C47 C48 -0.4(8)
C46 C47 C48 C49 0.3(8)
C47 C48 C49 C50 0.3(7)
C46 C45 C50 C49 0.7(5)
C44 C45 C50 C49 -177.1(3)
C48 C49 C50 C45 -0.8(6)
C45 C44 C51 C56 139.8(3)
C39 C44 C51 C56 -91.9(4)
C45 C44 C51 C52 -40.1(4)
C39 C44 C51 C52 88.2(4)
C56 C51 C52 C53 1.9(6)
C44 C51 C52 C53 -178.2(4)
C51 C52 C53 C54 -0.9(7)
C52 C53 C54 C55 -0.6(9)
C53 C54 C55 C56 1.2(9)
C52 C51 C56 C55 -1.3(6)
C44 C51 C56 C55 178.8(4)
C54 C55 C56 C51 -0.2(8)
C42 C43 C59 C66 -82.2(4)
C38 C43 C59 C66 98.0(4)
C42 C43 C59 C60 46.4(4)
C38 C43 C59 C60 -133.4(3)
C66 C59 C60 C65 -144.8(4)
C43 C59 C60 C65 85.9(5)
C66 C59 C60 C61 37.2(5)
C43 C59 C60 C61 -92.1(4)
C65 C60 C61 C62 -1.7(6)
C59 C60 C61 C62 176.3(3)
C60 C61 C62 C63 1.0(6)
C61 C62 C63 C64 0.5(8)
C62 C63 C64 C65 -1.1(11)
C61 C60 C65 C64 1.0(8)
C59 C60 C65 C64 -177.1(6)
C63 C64 C65 C60 0.4(11)
C43 C59 C66 C71 -1.4(5)
C60 C59 C66 C71 -128.9(4)
C43 C59 C66 C67 -179.7(3)
C60 C59 C66 C67 52.8(4)
C71 C66 C67 C68 0.0(6)
C59 C66 C67 C68 178.3(4)
C66 C67 C68 C69 0.9(7)
C67 C68 C69 C70 -1.2(8)
C68 C69 C70 C71 0.7(8)
C67 C66 C71 C70 -0.5(6)
C59 C66 C71 C70 -178.8(4)
C69 C70 C71 C66 0.2(7)
C77 C72 C73 C74 -0.1(3)
C72 C73 C74 C75 0.6(3)
C73 C74 C75 C76 -1.7(7)
C74 C75 C76 C77 2.6(9)
C75 C76 C77 C72 -2.1(9)
C73 C72 C77 C76 0.8(6)
C77A C72A C73A C74A -6(3)
C72A C73A C74A C75A 5(2)
C73A C74A C75A C76A 5(3)
C74A C75A C76A C77A -14(3)
C75A C76A C77A C72A 12(3)
C73A C72A C77A C76A -2(3)
C83 C78 C79 C80 0.3(8)
C78 C79 C80 C81 -0.1(10)
C79 C80 C81 C82 0.2(10)
C80 C81 C82 C83 -0.5(9)
C81 C82 C83 C78 0.7(8)
C79 C78 C83 C82 -0.6(7)
N2 C1 N1 C2 0.0(3)
N2 C1 N1 C4 176.7(2)
C3 C2 N1 C1 0.0(4)
C3 C2 N1 C4 -176.5(3)
C9 C4 N1 C1 94.6(3)
C5 C4 N1 C1 -83.8(4)
C9 C4 N1 C2 -89.1(4)
C5 C4 N1 C2 92.4(4)
N1 C1 N2 C3 0.0(3)
N1 C1 N2 C38 178.9(2)
C2 C3 N2 C1 0.0(4)
C2 C3 N2 C38 -178.8(3)
C43 C38 N2 C1 88.0(3)
C39 C38 N2 C1 -91.2(3)
C43 C38 N2 C3 -93.3(4)
C39 C38 N2 C3 87.5(4)
C42 C41 C57 C58 -103.0(5)
C40 C41 C57 C58 75.4(5)
